data_7159919
loop_
_publ_author_name
'Roy, Barnali'
'Kuila, Puspendu'
'Jha, Sangam'
'Sarkar, Debayan'

_publ_section_title
;
 BF<sub>3</sub>&#xb7;Et<sub>2</sub>O-assisted synthesis of sulfinylated
 spiro[5.5]trienones from biaryl ynones.
;
_journal_issue 21
_journal_name_full 'Organic &amp; biomolecular chemistry'
_journal_page_first 4292
_journal_page_last 4296
_journal_paper_doi 10.1039/d3ob02010j
_journal_volume 22
_journal_year 2024
_chemical_formula_moiety 'C27 H17 F O3 S'
_chemical_formula_sum 'C27 H17 F O3 S'
_chemical_formula_weight 440.46
_space_group_crystal_system monoclinic
_space_group_IT_number 14
_space_group_name_Hall '-P 2yn'
_space_group_name_H-M_alt 'P 1 21/n 1'
_atom_sites_solution_hydrogens geom
_audit_creation_date 2022-11-11
_audit_creation_method
;
Olex2 1.3
(compiled 2020.11.12 svn.r5f609507 for OlexSys, GUI svn.r6272)
;
_audit_update_record
;
2022-12-13 deposited with the CCDC.	2024-04-25 downloaded from the CCDC.
;
_cell_angle_alpha 90
_cell_angle_beta 99.4241(17)
_cell_angle_gamma 90
_cell_formula_units_Z 4
_cell_length_a 10.85251(18)
_cell_length_b 9.76803(17)
_cell_length_c 20.3019(3)
_cell_measurement_reflns_used 13869
_cell_measurement_temperature 100.00(10)
_cell_measurement_theta_max 67.8010
_cell_measurement_theta_min 4.1250
_cell_volume 2123.11(6)
_computing_cell_refinement 'CrysAlisPro 1.171.42.58a (Rigaku OD, 2022)'
_computing_data_collection 'CrysAlisPro 1.171.42.58a (Rigaku OD, 2022)'
_computing_data_reduction 'CrysAlisPro 1.171.42.58a (Rigaku OD, 2022)'
_computing_molecular_graphics 'Olex2 1.3 (Dolomanov et al., 2009)'
_computing_publication_material 'Olex2 1.3 (Dolomanov et al., 2009)'
_computing_structure_refinement 'SHELXL 2018/3 (Sheldrick, 2015)'
_diffrn_ambient_environment N~2~
_diffrn_ambient_temperature 100.00(10)
_diffrn_detector 'Hybrid Pixel Array Detector'
_diffrn_detector_area_resol_mean 10.0000
_diffrn_detector_type HyPix3000
_diffrn_measured_fraction_theta_full 0.998
_diffrn_measured_fraction_theta_max 0.994
_diffrn_measurement_details
;
List of Runs (angles in degrees, time in seconds):

  # Type    Start    End  Width  t~exp~   \w     \q     \k     \f   Frames
#--------------------------------------------------------------------------
  1  \w    -72.00  31.00   0.50    0.25    --  -40.33  90.00 104.00  206
  2  \w    -21.00  72.00   0.50    0.25    --   40.33 -90.00 -10.00  186
  3  \w    -81.00 -11.00   0.50    1.00    --  -82.50  90.00 104.00  140
  4  \w    100.00 168.00   0.50    1.00    --   96.67  90.00 104.00  136
  5  \w     26.00 106.00   0.50    1.00    --   96.67 -90.00 -10.00  160
  6  \w    -24.00  35.00   0.50    0.25    --  -40.33  12.00  30.00  118
  7  \w    -78.00   4.00   0.50    0.25    --  -40.33 104.00   0.00  164
  8  \w    -24.00  35.00   0.50    0.25    --  -40.33  12.00 -90.00  118
  9  \w    -31.00  30.00   0.50    0.25    --  -40.33  25.00 150.00  122
 10  \w    -24.00  35.00   0.50    0.25    --  -40.33  12.00   0.00  118
 11  \w    -24.00  35.00   0.50    0.25    --  -40.33  12.00-120.00  118
 12  \w     41.00  99.00   0.50    0.25    --   40.33-138.00  30.00  116
 13  \w    -30.00  31.00   0.50    0.25    --   40.33 -25.00   0.00  122
 14  \w    -47.00 -15.00   0.50    1.00    --  -82.50  42.00-120.00   64
 15  \w   -153.00 -78.00   0.50    1.00    --  -82.50 -90.00 -10.00  150
 16  \w    -83.00 -14.00   0.50    1.00    --  -82.50  68.00 -60.00  138
 17  \w     22.00 106.00   0.50    1.00    --   96.67 -96.00  60.00  168
 18  \w     30.00  57.00   0.50    1.00    --   96.67 -50.00-180.00   54
 19  \w     29.00  83.00   0.50    1.00    --   96.67 -68.00 -90.00  108
 20  \w     30.00  57.00   0.50    1.00    --   96.67 -50.00  90.00   54
 21  \w     73.00 165.00   0.50    1.00    --   96.67  68.00  30.00  184
 22  \w     73.00 165.00   0.50    1.00    --   96.67  68.00 150.00  184
 23  \w     30.00  57.00   0.50    1.00    --   96.67 -50.00  60.00   54
 24  \w     78.00 163.00   0.50    1.00    --   96.67  50.00-150.00  170
 25  \w    105.00 170.00   0.50    1.00    --   96.67  96.00 120.00  130
 26  \w     99.00 164.00   0.50    1.00    --   96.67 117.00  30.00  130
 27  \w     29.00  83.00   0.50    1.00    --   96.67 -68.00  60.00  108
 28  \w     29.00  68.00   0.50    1.00    --   96.67 -59.00  60.00   78
 29  \w     29.00  68.00   0.50    1.00    --   96.67 -59.00 120.00   78
 30  \w     30.00  57.00   0.50    1.00    --   96.67 -50.00-150.00   54
 31  \w     82.00 167.00   0.50    1.00    --   96.67  25.00-180.00  170
 32  \w     30.00  57.00   0.50    1.00    --   96.67 -50.00   0.00   54
 33  \w     30.00  57.00   0.50    1.00    --   96.67 -50.00 150.00   54
 34  \w     29.00  68.00   0.50    1.00    --   96.67 -59.00   0.00   78
 35  \w     30.00 109.00   0.50    1.00    --   96.67-117.00-150.00  158
 36  \w   -107.00 -21.00   0.50    0.25    --  -40.33 -50.00 -90.00  172
 37  \w   -108.00 -17.00   0.50    0.25    --  -40.33 -64.00-150.00  182
 38  \w   -109.00 -13.00   0.50    0.25    --  -40.33 -77.00 120.00  192
 39  \w   -109.00 -13.00   0.50    0.25    --  -40.33 -77.00  90.00  192
 40  \w   -109.00 -13.00   0.50    0.25    --  -40.33 -77.00-180.00  192
 41  \w   -108.00 -17.00   0.50    0.25    --  -40.33 -64.00   0.00  182
 42  \w   -109.00 -13.00   0.50    0.25    --  -40.33 -77.00 -90.00  192
 43  \w     14.00 109.00   0.50    0.25    --   40.33  77.00 -30.00  190
 44  \w     14.00 109.00   0.50    0.25    --   40.33  77.00  30.00  190
;
_diffrn_measurement_device 'four-circle diffractometer'
_diffrn_measurement_device_type 'XtaLAB Synergy, Dualflex, HyPix3000'
_diffrn_measurement_method '\w scans'
_diffrn_orient_matrix_type 'CrysAlisPro convention (1999,Acta A55,543-557)'
_diffrn_orient_matrix_UB_11 -0.0956350000
_diffrn_orient_matrix_UB_12 0.0984886000
_diffrn_orient_matrix_UB_13 0.0227177000
_diffrn_orient_matrix_UB_21 0.0249191000
_diffrn_orient_matrix_UB_22 0.1045339000
_diffrn_orient_matrix_UB_23 -0.0531968000
_diffrn_orient_matrix_UB_31 -0.1045449000
_diffrn_orient_matrix_UB_32 -0.0651344000
_diffrn_orient_matrix_UB_33 -0.0507273000
_diffrn_radiation_monochromator mirror
_diffrn_radiation_probe x-ray
_diffrn_radiation_type 'Cu K\a'
_diffrn_radiation_wavelength 1.54184
_diffrn_reflns_av_R_equivalents 0.0917
_diffrn_reflns_av_unetI/netI 0.0386
_diffrn_reflns_Laue_measured_fraction_full 0.998
_diffrn_reflns_Laue_measured_fraction_max 0.994
_diffrn_reflns_limit_h_max 12
_diffrn_reflns_limit_h_min -13
_diffrn_reflns_limit_k_max 11
_diffrn_reflns_limit_k_min -11
_diffrn_reflns_limit_l_max 24
_diffrn_reflns_limit_l_min -24
_diffrn_reflns_number 21307
_diffrn_reflns_point_group_measured_fraction_full 0.998
_diffrn_reflns_point_group_measured_fraction_max 0.994
_diffrn_reflns_theta_full 67.684
_diffrn_reflns_theta_max 68.208
_diffrn_reflns_theta_min 4.352
_diffrn_source 'micro-focus sealed X-ray tube'
_diffrn_source_type 'PhotonJet (Cu) X-ray Source'
_exptl_absorpt_coefficient_mu 1.661
_exptl_absorpt_correction_T_max 1.00000
_exptl_absorpt_correction_T_min 0.75979
_exptl_absorpt_correction_type multi-scan
_exptl_absorpt_process_details
;
CrysAlisPro 1.171.42.58a (Rigaku Oxford Diffraction, 2022)
Empirical absorption correction using spherical harmonics,
implemented in SCALE3 ABSPACK scaling algorithm.
;
_exptl_crystal_density_diffrn 1.378
_exptl_crystal_F_000 912
_refine_diff_density_max 0.823
_refine_diff_density_min -0.503
_refine_diff_density_rms 0.067
_refine_ls_extinction_method none
_refine_ls_goodness_of_fit_ref 1.078
_refine_ls_hydrogen_treatment constr
_refine_ls_matrix_type full
_refine_ls_number_parameters 289
_refine_ls_number_reflns 3859
_refine_ls_number_restraints 0
_refine_ls_restrained_S_all 1.078
_refine_ls_R_factor_all 0.0637
_refine_ls_R_factor_gt 0.0587
_refine_ls_shift/su_max 0.001
_refine_ls_shift/su_mean 0.000
_refine_ls_structure_factor_coef Fsqd
_refine_ls_weighting_details 'w=1/[\s^2^(Fo^2^)+(0.1039P)^2^+1.2083P] where P=(Fo^2^+2Fc^2^)/3'
_refine_ls_weighting_scheme calc
_refine_ls_wR_factor_gt 0.1719
_refine_ls_wR_factor_ref 0.1771
_reflns_Friedel_coverage 0.000
_reflns_number_gt 3375
_reflns_number_total 3859
_reflns_threshold_expression 'I > 2\s(I)'
_cod_data_source_file d3ob02010j2.cif
_cod_data_source_block sj-c_auto
_cod_depositor_comments 'Adding full bibliography for 7159918--7159919.cif.'
_cod_database_code 7159919
_shelx_shelxl_version_number 2018/3
_chemical_oxdiff_formula 'C H O S F'
_chemical_oxdiff_usercomment '100 K'
_shelx_space_group_comment
;
The symmetry employed for this shelxl refinement is uniquely defined
by the following loop, which should always be used as a source of
symmetry information in preference to the above space-group names.
They are only intended as comments.
;
_reflns_odcompleteness_completeness 99.98
_reflns_odcompleteness_iscentric 1
_reflns_odcompleteness_theta 66.97
_olex2_refinement_description
;
1. Fixed Uiso
 At 1.2 times of:
  All C(H) groups
2.a Aromatic/amide H refined with riding coordinates:
 C11(H11), C6(H6), C8(H8), C15(H15), C9(H9), C32(H32), C14(H14), C12(H12),
 C18(H18), C21(H21), C19(H19), C22(H22), C31(H31), C7(H7), C30(H30), C28(H28),
 C29(H29)
;
_olex2_submission_special_instructions 'No special instructions were received'
_oxdiff_exptl_absorpt_empirical_details
;
Empirical correction (ABSPACK) includes:
- Absorption correction using spherical harmonics
- Frame scaling
;
_oxdiff_exptl_absorpt_empirical_full_max 1.291
_oxdiff_exptl_absorpt_empirical_full_min 0.793

loop_
_space_group_symop_operation_xyz
'x, y, z'
'-x+1/2, y+1/2, -z+1/2'
'-x, -y, -z'
'x-1/2, -y-1/2, z-1/2'

loop_
_atom_site_label
_atom_site_type_symbol
_atom_site_fract_x
_atom_site_fract_y
_atom_site_fract_z
_atom_site_U_iso_or_equiv
_atom_site_adp_type
_atom_site_occupancy
_atom_site_site_symmetry_order
_atom_site_calc_flag
_atom_site_refinement_flags_posn
_atom_site_refinement_flags_adp
_atom_site_refinement_flags_occupancy
_atom_site_disorder_assembly
_atom_site_disorder_group
S24 S -0.01272(6) 0.26593(7) 0.52219(3) 0.0410(2) Uani 1 1 d . . . . .
F23 F -0.55682(16) 0.1884(2) 0.47678(9) 0.0646(5) Uani 1 1 d . . . . .
O26 O 0.21247(15) 0.41187(19) 0.60181(9) 0.0403(4) Uani 1 1 d . . . . .
O25 O 0.05110(19) 0.3348(2) 0.47255(10) 0.0500(5) Uani 1 1 d . . . . .
O16 O -0.45395(18) 0.6095(2) 0.73762(12) 0.0580(6) Uani 1 1 d . . . . .
C1 C -0.1201(2) 0.5108(2) 0.67186(11) 0.0307(5) Uani 1 1 d . . . . .
C2 C -0.1125(2) 0.4099(2) 0.61475(11) 0.0312(5) Uani 1 1 d . . . . .
C11 C -0.2041(2) 0.6259(3) 0.64301(11) 0.0339(5) Uani 1 1 d . . . . .
H11 H -0.179218 0.680289 0.608689 0.041 Uiso 1 1 calc R U . . .
C3 C -0.0051(2) 0.3793(2) 0.59418(11) 0.0342(5) Uani 1 1 d . . . . .
C6 C 0.2304(2) 0.5929(3) 0.71092(14) 0.0409(6) Uani 1 1 d . . . . .
H6 H 0.305619 0.569068 0.695444 0.049 Uiso 1 1 calc R U . . .
C4 C 0.1174(2) 0.4412(2) 0.62331(12) 0.0339(5) Uani 1 1 d . . . . .
C8 C 0.1245(3) 0.7166(3) 0.78672(14) 0.0442(6) Uani 1 1 d . . . . .
H8 H 0.127195 0.777950 0.823239 0.053 Uiso 1 1 calc R U . . .
C5 C 0.1168(2) 0.5369(2) 0.67964(12) 0.0341(5) Uani 1 1 d . . . . .
C13 C -0.3568(2) 0.5789(3) 0.71695(13) 0.0411(6) Uani 1 1 d . . . . .
C17 C -0.2348(2) 0.3533(2) 0.58040(11) 0.0329(5) Uani 1 1 d . . . . .
C10 C 0.0068(2) 0.5711(2) 0.70298(12) 0.0323(5) Uani 1 1 d . . . . .
C15 C -0.1704(2) 0.4348(3) 0.72674(12) 0.0351(5) Uani 1 1 d . . . . .
H15 H -0.123052 0.360576 0.747968 0.042 Uiso 1 1 calc R U . . .
C9 C 0.0114(2) 0.6618(3) 0.75636(13) 0.0384(6) Uani 1 1 d . . . . .
H9 H -0.063359 0.686206 0.772067 0.046 Uiso 1 1 calc R U . . .
C27 C 0.0864(2) 0.1311(3) 0.55997(13) 0.0423(6) Uani 1 1 d . . . . .
C32 C 0.2018(3) 0.1098(3) 0.54162(15) 0.0467(6) Uani 1 1 d . . . . .
H32 H 0.232697 0.171037 0.511826 0.056 Uiso 1 1 calc R U . . .
C14 C -0.2779(2) 0.4666(3) 0.74683(12) 0.0391(6) Uani 1 1 d . . . . .
H14 H -0.303888 0.414623 0.781644 0.047 Uiso 1 1 calc R U . . .
C12 C -0.3126(2) 0.6554(3) 0.66348(13) 0.0390(6) Uani 1 1 d . . . . .
H12 H -0.362157 0.728376 0.642576 0.047 Uiso 1 1 calc R U . . .
C18 C -0.2921(2) 0.4142(3) 0.52119(12) 0.0388(6) Uani 1 1 d . . . . .
H18 H -0.255745 0.492840 0.504583 0.047 Uiso 1 1 calc R U . . .
C21 C -0.3993(3) 0.1851(3) 0.57070(14) 0.0497(7) Uani 1 1 d . . . . .
H21 H -0.437242 0.107650 0.587349 0.060 Uiso 1 1 calc R U . . .
C19 C -0.4026(2) 0.3600(3) 0.48626(13) 0.0441(6) Uani 1 1 d . . . . .
H19 H -0.442764 0.400407 0.445825 0.053 Uiso 1 1 calc R U . . .
C22 C -0.2887(3) 0.2399(3) 0.60516(13) 0.0423(6) Uani 1 1 d . . . . .
H22 H -0.250129 0.199275 0.645855 0.051 Uiso 1 1 calc R U . . .
C31 C 0.2725(3) -0.0030(3) 0.56744(15) 0.0509(7) Uani 1 1 d . . . . .
H31 H 0.352582 -0.018102 0.555682 0.061 Uiso 1 1 calc R U . . .
C20 C -0.4515(2) 0.2463(3) 0.51220(14) 0.0469(7) Uani 1 1 d . . . . .
C7 C 0.2343(2) 0.6814(3) 0.76343(15) 0.0468(7) Uani 1 1 d . . . . .
H7 H 0.311825 0.718909 0.784072 0.056 Uiso 1 1 calc R U . . .
C30 C 0.2268(3) -0.0923(3) 0.60977(17) 0.0550(7) Uani 1 1 d . . . . .
H30 H 0.275324 -0.169175 0.626919 0.066 Uiso 1 1 calc R U . . .
C28 C 0.0391(3) 0.0399(3) 0.60227(15) 0.0507(7) Uani 1 1 d . . . . .
H28 H -0.041550 0.053873 0.613591 0.061 Uiso 1 1 calc R U . . .
C29 C 0.1107(3) -0.0712(3) 0.62764(16) 0.0552(7) Uani 1 1 d . . . . .
H29 H 0.080042 -0.132871 0.657321 0.066 Uiso 1 1 calc R U . . .

loop_
_atom_site_aniso_label
_atom_site_aniso_U_11
_atom_site_aniso_U_22
_atom_site_aniso_U_33
_atom_site_aniso_U_23
_atom_site_aniso_U_13
_atom_site_aniso_U_12
S24 0.0385(4) 0.0478(4) 0.0374(4) -0.0027(3) 0.0086(3) 0.0019(3)
F23 0.0425(9) 0.0916(14) 0.0560(10) -0.0033(10) -0.0025(7) -0.0249(9)
O26 0.0281(9) 0.0512(10) 0.0427(9) 0.0055(8) 0.0087(7) 0.0043(7)
O25 0.0529(12) 0.0528(11) 0.0454(10) 0.0034(9) 0.0113(9) 0.0013(9)
O16 0.0359(10) 0.0645(13) 0.0786(14) -0.0106(11) 0.0246(10) -0.0013(9)
C1 0.0268(11) 0.0349(12) 0.0312(11) 0.0016(10) 0.0069(9) 0.0010(9)
C2 0.0315(12) 0.0329(12) 0.0289(11) 0.0038(9) 0.0042(9) 0.0001(9)
C11 0.0329(12) 0.0379(12) 0.0305(11) -0.0007(10) 0.0038(9) 0.0023(10)
C3 0.0313(12) 0.0378(12) 0.0337(12) 0.0018(10) 0.0057(9) 0.0018(9)
C6 0.0292(12) 0.0417(14) 0.0505(15) 0.0044(11) 0.0025(10) 0.0005(10)
C4 0.0294(12) 0.0376(12) 0.0348(11) 0.0089(10) 0.0056(9) 0.0024(9)
C8 0.0427(14) 0.0444(14) 0.0428(14) -0.0045(12) -0.0006(11) -0.0039(11)
C5 0.0294(12) 0.0353(12) 0.0370(12) 0.0070(10) 0.0034(9) 0.0003(9)
C13 0.0309(12) 0.0473(14) 0.0467(14) -0.0140(12) 0.0115(10) -0.0064(10)
C17 0.0298(12) 0.0382(12) 0.0319(11) -0.0034(10) 0.0085(9) 0.0000(9)
C10 0.0286(11) 0.0335(12) 0.0340(11) 0.0048(9) 0.0024(9) -0.0021(9)
C15 0.0363(12) 0.0373(12) 0.0319(11) -0.0027(10) 0.0060(9) -0.0057(10)
C9 0.0356(13) 0.0389(13) 0.0405(13) -0.0001(11) 0.0056(10) -0.0001(10)
C27 0.0415(14) 0.0450(14) 0.0408(13) -0.0050(11) 0.0082(11) -0.0005(11)
C32 0.0440(15) 0.0466(15) 0.0517(15) -0.0013(13) 0.0149(12) 0.0001(12)
C14 0.0397(14) 0.0420(14) 0.0378(12) -0.0043(11) 0.0131(10) -0.0100(11)
C12 0.0327(12) 0.0430(13) 0.0394(13) -0.0078(11) 0.0000(10) 0.0038(10)
C18 0.0338(12) 0.0461(14) 0.0362(12) 0.0016(11) 0.0050(10) -0.0007(10)
C21 0.0482(16) 0.0580(17) 0.0436(14) -0.0007(13) 0.0093(12) -0.0198(13)
C19 0.0352(13) 0.0564(16) 0.0393(13) -0.0011(12) 0.0015(10) 0.0027(11)
C22 0.0435(14) 0.0483(15) 0.0347(13) 0.0007(11) 0.0046(11) -0.0082(11)
C31 0.0446(15) 0.0478(15) 0.0628(18) -0.0045(14) 0.0164(13) 0.0038(12)
C20 0.0324(13) 0.0671(18) 0.0410(14) -0.0081(13) 0.0052(11) -0.0112(12)
C7 0.0346(14) 0.0473(15) 0.0543(16) 0.0008(13) -0.0047(12) -0.0056(11)
C30 0.0598(18) 0.0429(15) 0.0626(18) -0.0024(14) 0.0107(14) 0.0043(13)
C28 0.0477(16) 0.0531(16) 0.0534(16) 0.0003(13) 0.0145(13) -0.0051(13)
C29 0.0602(18) 0.0489(16) 0.0584(17) 0.0059(14) 0.0153(14) -0.0055(14)

loop_
_atom_type_symbol
_atom_type_description
_atom_type_scat_dispersion_real
_atom_type_scat_dispersion_imag
_atom_type_scat_source
C C 0.0181 0.0091 'International Tables Vol C Tables 4.2.6.8 and 6.1.1.4'
H H 0.0000 0.0000 'International Tables Vol C Tables 4.2.6.8 and 6.1.1.4'
F F 0.0727 0.0534 'International Tables Vol C Tables 4.2.6.8 and 6.1.1.4'
O O 0.0492 0.0322 'International Tables Vol C Tables 4.2.6.8 and 6.1.1.4'
S S 0.3331 0.5567 'International Tables Vol C Tables 4.2.6.8 and 6.1.1.4'

loop_
_geom_angle_atom_site_label_1
_geom_angle_atom_site_label_2
_geom_angle_atom_site_label_3
_geom_angle
_geom_angle_site_symmetry_1
_geom_angle_site_symmetry_3
_geom_angle_publ_flag
O25 S24 C3 107.79(12) . . ?
O25 S24 C27 108.13(12) . . ?
C27 S24 C3 99.09(11) . . ?
C2 C1 C10 113.68(19) . . ?
C11 C1 C2 106.89(17) . . ?
C11 C1 C10 108.58(19) . . ?
C11 C1 C15 112.61(19) . . ?
C15 C1 C2 108.17(18) . . ?
C15 C1 C10 107.03(18) . . ?
C3 C2 C1 122.6(2) . . ?
C3 C2 C17 121.6(2) . . ?
C17 C2 C1 115.74(19) . . ?
C1 C11 H11 118.4 . . ?
C12 C11 C1 123.1(2) . . ?
C12 C11 H11 118.4 . . ?
C2 C3 S24 117.30(18) . . ?
C2 C3 C4 123.5(2) . . ?
C4 C3 S24 118.98(17) . . ?
C5 C6 H6 119.6 . . ?
C7 C6 H6 119.6 . . ?
C7 C6 C5 120.8(2) . . ?
O26 C4 C3 121.0(2) . . ?
O26 C4 C5 122.5(2) . . ?
C5 C4 C3 116.5(2) . . ?
C9 C8 H8 120.1 . . ?
C9 C8 C7 119.8(3) . . ?
C7 C8 H8 120.1 . . ?
C6 C5 C4 118.8(2) . . ?
C10 C5 C6 119.4(2) . . ?
C10 C5 C4 121.8(2) . . ?
O16 C13 C14 121.1(3) . . ?
O16 C13 C12 122.1(3) . . ?
C14 C13 C12 116.8(2) . . ?
C18 C17 C2 118.7(2) . . ?
C22 C17 C2 121.3(2) . . ?
C22 C17 C18 120.0(2) . . ?
C5 C10 C1 121.9(2) . . ?
C9 C10 C1 118.7(2) . . ?
C9 C10 C5 119.5(2) . . ?
C1 C15 H15 118.3 . . ?
C14 C15 C1 123.4(2) . . ?
C14 C15 H15 118.3 . . ?
C8 C9 C10 120.5(2) . . ?
C8 C9 H9 119.8 . . ?
C10 C9 H9 119.8 . . ?
C32 C27 S24 120.2(2) . . ?
C32 C27 C28 120.9(3) . . ?
C28 C27 S24 118.5(2) . . ?
C27 C32 H32 120.5 . . ?
C27 C32 C31 119.0(3) . . ?
C31 C32 H32 120.5 . . ?
C13 C14 H14 119.0 . . ?
C15 C14 C13 122.0(2) . . ?
C15 C14 H14 119.0 . . ?
C11 C12 C13 122.1(2) . . ?
C11 C12 H12 119.0 . . ?
C13 C12 H12 119.0 . . ?
C17 C18 H18 119.9 . . ?
C17 C18 C19 120.1(2) . . ?
C19 C18 H18 119.9 . . ?
C22 C21 H21 121.0 . . ?
C20 C21 H21 121.0 . . ?
C20 C21 C22 118.0(3) . . ?
C18 C19 H19 121.1 . . ?
C20 C19 C18 117.8(2) . . ?
C20 C19 H19 121.1 . . ?
C17 C22 C21 120.3(2) . . ?
C17 C22 H22 119.8 . . ?
C21 C22 H22 119.8 . . ?
C32 C31 H31 119.8 . . ?
C30 C31 C32 120.3(3) . . ?
C30 C31 H31 119.8 . . ?
F23 C20 C19 118.3(2) . . ?
C21 C20 F23 117.9(3) . . ?
C21 C20 C19 123.8(2) . . ?
C6 C7 C8 120.1(2) . . ?
C6 C7 H7 120.0 . . ?
C8 C7 H7 120.0 . . ?
C31 C30 H30 119.8 . . ?
C31 C30 C29 120.5(3) . . ?
C29 C30 H30 119.8 . . ?
C27 C28 H28 120.4 . . ?
C29 C28 C27 119.3(3) . . ?
C29 C28 H28 120.4 . . ?
C30 C29 C28 120.0(3) . . ?
C30 C29 H29 120.0 . . ?
C28 C29 H29 120.0 . . ?

loop_
_geom_bond_atom_site_label_1
_geom_bond_atom_site_label_2
_geom_bond_distance
_geom_bond_site_symmetry_2
_geom_bond_publ_flag
S24 O25 1.475(2) . ?
S24 C3 1.825(2) . ?
S24 C27 1.792(3) . ?
F23 C20 1.369(3) . ?
O26 C4 1.219(3) . ?
O16 C13 1.234(3) . ?
C1 C2 1.534(3) . ?
C1 C11 1.505(3) . ?
C1 C10 1.536(3) . ?
C1 C15 1.513(3) . ?
C2 C3 1.335(3) . ?
C2 C17 1.501(3) . ?
C11 H11 0.9500 . ?
C11 C12 1.342(3) . ?
C3 C4 1.491(3) . ?
C6 H6 0.9500 . ?
C6 C5 1.403(3) . ?
C6 C7 1.368(4) . ?
C4 C5 1.478(4) . ?
C8 H8 0.9500 . ?
C8 C9 1.388(4) . ?
C8 C7 1.395(4) . ?
C5 C10 1.395(3) . ?
C13 C14 1.461(4) . ?
C13 C12 1.462(4) . ?
C17 C18 1.393(4) . ?
C17 C22 1.385(4) . ?
C10 C9 1.394(4) . ?
C15 H15 0.9500 . ?
C15 C14 1.333(4) . ?
C9 H9 0.9500 . ?
C27 C32 1.379(4) . ?
C27 C28 1.393(4) . ?
C32 H32 0.9500 . ?
C32 C31 1.395(4) . ?
C14 H14 0.9500 . ?
C12 H12 0.9500 . ?
C18 H18 0.9500 . ?
C18 C19 1.394(4) . ?
C21 H21 0.9500 . ?
C21 C22 1.393(4) . ?
C21 C20 1.367(4) . ?
C19 H19 0.9500 . ?
C19 C20 1.373(4) . ?
C22 H22 0.9500 . ?
C31 H31 0.9500 . ?
C31 C30 1.373(4) . ?
C7 H7 0.9500 . ?
C30 H30 0.9500 . ?
C30 C29 1.383(4) . ?
C28 H28 0.9500 . ?
C28 C29 1.384(4) . ?
C29 H29 0.9500 . ?

loop_
_geom_torsion_atom_site_label_1
_geom_torsion_atom_site_label_2
_geom_torsion_atom_site_label_3
_geom_torsion_atom_site_label_4
_geom_torsion
_geom_torsion_site_symmetry_1
_geom_torsion_site_symmetry_2
_geom_torsion_site_symmetry_3
_geom_torsion_site_symmetry_4
_geom_torsion_publ_flag
S24 C3 C4 O26 -3.6(3) . . . . ?
S24 C3 C4 C5 177.38(16) . . . . ?
S24 C27 C32 C31 -174.5(2) . . . . ?
S24 C27 C28 C29 174.9(2) . . . . ?
O26 C4 C5 C6 -2.0(4) . . . . ?
O26 C4 C5 C10 179.0(2) . . . . ?
O25 S24 C3 C2 126.5(2) . . . . ?
O25 S24 C3 C4 -48.7(2) . . . . ?
O25 S24 C27 C32 1.3(3) . . . . ?
O25 S24 C27 C28 -171.7(2) . . . . ?
O16 C13 C14 C15 -177.7(2) . . . . ?
O16 C13 C12 C11 177.0(2) . . . . ?
C1 C2 C3 S24 -176.16(16) . . . . ?
C1 C2 C3 C4 -1.1(4) . . . . ?
C1 C2 C17 C18 97.1(3) . . . . ?
C1 C2 C17 C22 -85.2(3) . . . . ?
C1 C11 C12 C13 1.3(4) . . . . ?
C1 C10 C9 C8 178.8(2) . . . . ?
C1 C15 C14 C13 0.1(4) . . . . ?
C2 C1 C11 C12 117.7(2) . . . . ?
C2 C1 C10 C5 0.9(3) . . . . ?
C2 C1 C10 C9 -178.6(2) . . . . ?
C2 C1 C15 C14 -117.6(2) . . . . ?
C2 C3 C4 O26 -178.5(2) . . . . ?
C2 C3 C4 C5 2.4(3) . . . . ?
C2 C17 C18 C19 176.8(2) . . . . ?
C2 C17 C22 C21 -176.9(2) . . . . ?
C11 C1 C2 C3 119.2(2) . . . . ?
C11 C1 C2 C17 -57.3(2) . . . . ?
C11 C1 C10 C5 -117.9(2) . . . . ?
C11 C1 C10 C9 62.6(3) . . . . ?
C11 C1 C15 C14 0.3(3) . . . . ?
C3 S24 C27 C32 -110.9(2) . . . . ?
C3 S24 C27 C28 76.1(2) . . . . ?
C3 C2 C17 C18 -79.4(3) . . . . ?
C3 C2 C17 C22 98.3(3) . . . . ?
C3 C4 C5 C6 177.0(2) . . . . ?
C3 C4 C5 C10 -2.0(3) . . . . ?
C6 C5 C10 C1 -178.6(2) . . . . ?
C6 C5 C10 C9 0.9(3) . . . . ?
C4 C5 C10 C1 0.4(3) . . . . ?
C4 C5 C10 C9 179.9(2) . . . . ?
C5 C6 C7 C8 0.3(4) . . . . ?
C5 C10 C9 C8 -0.8(4) . . . . ?
C17 C2 C3 S24 0.1(3) . . . . ?
C17 C2 C3 C4 175.2(2) . . . . ?
C17 C18 C19 C20 0.0(4) . . . . ?
C10 C1 C2 C3 -0.6(3) . . . . ?
C10 C1 C2 C17 -177.08(19) . . . . ?
C10 C1 C11 C12 -119.3(2) . . . . ?
C10 C1 C15 C14 119.5(3) . . . . ?
C15 C1 C2 C3 -119.3(2) . . . . ?
C15 C1 C2 C17 64.2(2) . . . . ?
C15 C1 C11 C12 -1.0(3) . . . . ?
C15 C1 C10 C5 120.3(2) . . . . ?
C15 C1 C10 C9 -59.2(3) . . . . ?
C9 C8 C7 C6 -0.1(4) . . . . ?
C27 S24 C3 C2 -121.0(2) . . . . ?
C27 S24 C3 C4 63.7(2) . . . . ?
C27 C32 C31 C30 0.9(4) . . . . ?
C27 C28 C29 C30 -1.4(5) . . . . ?
C32 C27 C28 C29 1.9(4) . . . . ?
C32 C31 C30 C29 -0.4(5) . . . . ?
C14 C13 C12 C11 -0.8(3) . . . . ?
C12 C13 C14 C15 0.1(4) . . . . ?
C18 C17 C22 C21 0.8(4) . . . . ?
C18 C19 C20 F23 -177.0(2) . . . . ?
C18 C19 C20 C21 1.2(5) . . . . ?
C22 C17 C18 C19 -1.0(4) . . . . ?
C22 C21 C20 F23 176.9(3) . . . . ?
C22 C21 C20 C19 -1.4(5) . . . . ?
C31 C30 C29 C28 0.6(5) . . . . ?
C20 C21 C22 C17 0.3(4) . . . . ?
C7 C6 C5 C4 -179.7(2) . . . . ?
C7 C6 C5 C10 -0.6(4) . . . . ?
C7 C8 C9 C10 0.4(4) . . . . ?
C28 C27 C32 C31 -1.6(4) . . . . ?
